data_7707674
loop_
_publ_author_name
'Kumari, Maya'
'Bera, Sudip Kumar'
'Lahiri, Goutam Kumar'

_publ_section_title
;
 Noninnocence of the deprotonated
 1,2-bis((1<i>H</i>-pyrrol-2-yl)methylene)hydrazine bridge in diruthenium
 frameworks - a function of co-ligands.
;
_journal_issue 28
_journal_name_full 'Dalton transactions (Cambridge, England : 2003)'
_journal_page_first 9891
_journal_page_last 9903
_journal_paper_doi 10.1039/d1dt01488a
_journal_volume 50
_journal_year 2021
_chemical_formula_moiety 'C34 H44 N4 O8 Ru2'
_chemical_formula_sum 'C34 H44 N4 O8 Ru2'
_chemical_formula_weight 838.36
_chemical_name_systematic MK-AC-PZM
_space_group_crystal_system triclinic
_space_group_IT_number 2
_space_group_name_Hall '-P 1'
_space_group_name_H-M_alt 'P -1'
_atom_sites_solution_hydrogens geom
_atom_sites_solution_primary dual
_audit_creation_date 2021-04-11
_audit_creation_method
;
Olex2 1.3-ac4
(compiled 2019.04.23 svn.r3594 for Rigaku Oxford Diffraction, GUI svn.r5739)
;
_audit_update_record
;
2021-04-26 deposited with the CCDC.	2021-06-14 downloaded from the CCDC.
;
_cell_angle_alpha 88.880(6)
_cell_angle_beta 78.068(6)
_cell_angle_gamma 84.835(6)
_cell_formula_units_Z 4
_cell_length_a 12.6118(9)
_cell_length_b 15.1919(12)
_cell_length_c 22.0273(17)
_cell_measurement_reflns_used 5395
_cell_measurement_temperature 293(2)
_cell_measurement_theta_max 27.7350
_cell_measurement_theta_min 1.9200
_cell_volume 4112.4(5)
_computing_cell_refinement 'CrysAlisPro 1.171.40.67a (Rigaku OD, 2019)'
_computing_data_collection 'CrysAlisPro 1.171.40.67a (Rigaku OD, 2019)'
_computing_data_reduction 'CrysAlisPro 1.171.40.67a (Rigaku OD, 2019)'
_computing_molecular_graphics 'Olex2 (Dolomanov et al., 2009)'
_computing_publication_material 'Olex2 (Dolomanov et al., 2009)'
_computing_structure_refinement 'ShelXL (Sheldrick, 2015)'
_computing_structure_solution 'ShelXT (Sheldrick, 2015)'
_diffrn_ambient_temperature 293(2)
_diffrn_detector 'CCD plate'
_diffrn_measured_fraction_theta_full 0.999
_diffrn_measured_fraction_theta_max 0.999
_diffrn_measurement_details
;
List of Runs (angles in degrees, time in seconds):

  # Type    Start    End  Width  t~exp~   \w     \q     \k     \f   Frames
#--------------------------------------------------------------------------
  1  \f   -349.73   9.27   1.00    2.00   6.61  -9.84 -31.50    --   359
  2  \w    -68.10 -13.10   1.00    2.00    --   -9.90 114.93 127.10   55
  3  \w    -52.01  18.99   1.00    2.00    --   -9.90  87.17 -19.38   71
  4  \w   -100.81  15.19   1.00    2.00    --   -9.84 -59.25 164.08  116
  5  \w    -57.77  -2.77   1.00    2.00    --   -9.90  97.85-146.28   55
  6  \f    -10.27 348.73   1.00    2.00  81.02  -9.84  31.50    --   359
  7  \w    -52.01  17.99   1.00    2.00    --   -9.90  87.22 -92.14   70
  8  \w   -100.81  15.19   1.00    2.00    --   -9.84 -59.25 -51.92  116
  9  \f   -339.92  19.08   1.00    2.00  15.81  -9.84 -59.25    --   359
;
_diffrn_measurement_device 'abstract diffractometer'
_diffrn_measurement_device_type 'Saxi-CrysAlisPro-abstract goniometer imported SAXI images'
_diffrn_measurement_method '\w and \f scans'
_diffrn_orient_matrix_type 'CrysAlisPro convention (1999,Acta A55,543-557)'
_diffrn_orient_matrix_UB_11 0.0492456000
_diffrn_orient_matrix_UB_12 -0.0030762000
_diffrn_orient_matrix_UB_13 -0.0225711000
_diffrn_orient_matrix_UB_21 -0.0138092000
_diffrn_orient_matrix_UB_22 0.0427971000
_diffrn_orient_matrix_UB_23 -0.0110378000
_diffrn_orient_matrix_UB_31 0.0267247000
_diffrn_orient_matrix_UB_32 0.0188852000
_diffrn_orient_matrix_UB_33 0.0212584000
_diffrn_radiation_monochromator graphite
_diffrn_radiation_probe x-ray
_diffrn_radiation_type 'Mo K\a'
_diffrn_radiation_wavelength 0.71073
_diffrn_reflns_av_R_equivalents 0.3756
_diffrn_reflns_av_unetI/netI 0.1535
_diffrn_reflns_Laue_measured_fraction_full 0.999
_diffrn_reflns_Laue_measured_fraction_max 0.999
_diffrn_reflns_limit_h_max 14
_diffrn_reflns_limit_h_min -14
_diffrn_reflns_limit_k_max 18
_diffrn_reflns_limit_k_min -18
_diffrn_reflns_limit_l_max 26
_diffrn_reflns_limit_l_min -26
_diffrn_reflns_number 180369
_diffrn_reflns_point_group_measured_fraction_full 0.999
_diffrn_reflns_point_group_measured_fraction_max 0.999
_diffrn_reflns_theta_full 24.999
_diffrn_reflns_theta_max 24.999
_diffrn_reflns_theta_min 1.645
_diffrn_source 'fine-focus sealed X-ray tube'
_diffrn_source_type 'Enhance (Mo) X-ray Source'
_exptl_absorpt_coefficient_mu 0.782
_exptl_absorpt_correction_T_max 1.00000
_exptl_absorpt_correction_T_min 0.40949
_exptl_absorpt_correction_type multi-scan
_exptl_absorpt_process_details
;
CrysAlisPro 1.171.40.67a (Rigaku Oxford Diffraction, 2019)
Empirical absorption correction using spherical harmonics,
 implemented in SCALE3 ABSPACK scaling algorithm.
;
_exptl_crystal_colour 'metallic reddish brown'
_exptl_crystal_colour_lustre metallic
_exptl_crystal_colour_modifier reddish
_exptl_crystal_colour_primary brown
_exptl_crystal_density_diffrn 1.354
_exptl_crystal_description needle
_exptl_crystal_F_000 1710
_exptl_crystal_size_max 0.021
_exptl_crystal_size_mid 0.005
_exptl_crystal_size_min 0.004
_refine_diff_density_max 0.914
_refine_diff_density_min -0.877
_refine_diff_density_rms 0.118
_refine_ls_extinction_method none
_refine_ls_goodness_of_fit_ref 0.948
_refine_ls_hydrogen_treatment constr
_refine_ls_matrix_type full
_refine_ls_number_parameters 889
_refine_ls_number_reflns 14450
_refine_ls_number_restraints 0
_refine_ls_restrained_S_all 0.948
_refine_ls_R_factor_all 0.1320
_refine_ls_R_factor_gt 0.0668
_refine_ls_shift/su_max 0.001
_refine_ls_shift/su_mean 0.000
_refine_ls_structure_factor_coef Fsqd
_refine_ls_weighting_details 'w=1/[\s^2^(Fo^2^)+(0.0545P)^2^] where P=(Fo^2^+2Fc^2^)/3'
_refine_ls_weighting_scheme calc
_refine_ls_wR_factor_gt 0.1421
_refine_ls_wR_factor_ref 0.1715
_reflns_Friedel_coverage 0.000
_reflns_number_gt 7796
_reflns_number_total 14450
_reflns_threshold_expression 'I > 2\s(I)'
_cod_data_source_file d1dt01488a2.cif
_cod_data_source_block 1b
_cod_depositor_comments
;
Adding full bibliography for 7707670--7707674.cif.

2024-09-23
Z value and formula fixed to values more according to usual
chemical conventions.                 miguel
;
_cod_original_formula_sum 'C68 H87 N8 O16 Ru4'
_cod_original_formula_weight 1676.73
_cod_original_formula_moiety 'C34 H45 N4 O8 Ru2, C34 H42 N4 O8 Ru2'
_cod_original_formula_units_Z 2
_cod_database_code 7707674
_shelx_shelxl_version_number 2017/1
_shelx_space_group_comment
;
The symmetry employed for this shelxl refinement is uniquely defined
by the following loop, which should always be used as a source of
symmetry information in preference to the above space-group names.
They are only intended as comments.
;
_shelx_estimated_absorpt_t_max 0.997
_shelx_estimated_absorpt_t_min 0.984
_reflns_odcompleteness_completeness 90.16
_reflns_odcompleteness_iscentric 1
_reflns_odcompleteness_theta 33.83
_olex2_refinement_description
;
1. Fixed Uiso
 At 1.2 times of:
  All C(H) groups, All C(H,H) groups
 At 1.5 times of:
  All C(H,H,H) groups
2.a Secondary CH2 refined with riding coordinates:
 C9(H9A,H9B)
2.b Aromatic/amide H refined with riding coordinates:
 C5(H5), C6(H6), C39(H39), C40(H40), C61(H61), C2(H2), C36(H36), C32(H32),
 C17(H17), C43(H43), C22(H22), C51(H51), C27(H27)
2.c Idealised Me refined as rotating group:
 C64(H64A,H64B,H64C), C11(H11A,H11B,H11C), C20(H20A,H20B,H20C), C34(H34A,H34B,
 H34C), C12(H12A,H12B,H12C), C59(H59A,H59B,H59C), C14(H14A,H14B,H14C), C68(H68A,
 H68B,H68C), C48(H48A,H48B,H48C), C46(H46A,H46B,H46C), C54(H54A,H54B,H54C),
 C47(H47A,H47B,H47C), C15(H15A,H15B,H15C), C19(H19A,H19B,H19C), C63(H63A,H63B,
 H63C), C49(H49A,H49B,H49C), C13(H13A,H13B,H13C), C45(H45A,H45B,H45C), C24(H24A,
 H24B,H24C), C53(H53A,H53B,H53C), C29(H29A,H29B,H29C), C30(H30A,H30B,H30C),
 C25(H25A,H25B,H25C), C58(H58A,H58B,H58C)
;
_smtbx_masks_void_probe_radius 1.2
_smtbx_masks_void_truncation_radius 1.2
_olex2_submission_special_instructions 'No special instructions were received'
_oxdiff_exptl_absorpt_empirical_details
;
Empirical correction (ABSPACK) includes:
- Absorption correction using spherical harmonics
- Frame scaling
;
_oxdiff_exptl_absorpt_empirical_full_max 4.452
_oxdiff_exptl_absorpt_empirical_full_min 0.480

loop_
_space_group_symop_operation_xyz
'x, y, z'
'-x, -y, -z'

loop_
_atom_site_label
_atom_site_type_symbol
_atom_site_fract_x
_atom_site_fract_y
_atom_site_fract_z
_atom_site_U_iso_or_equiv
_atom_site_adp_type
_atom_site_occupancy
_atom_site_site_symmetry_order
_atom_site_calc_flag
_atom_site_refinement_flags_posn
_atom_site_refinement_flags_adp
_atom_site_refinement_flags_occupancy
_atom_site_disorder_assembly
_atom_site_disorder_group
Ru1 Ru 0.59285(5) 0.22013(4) 0.59164(3) 0.03635(19) Uani 1 1 d . . . . .
Ru2 Ru 0.51837(5) 0.16683(4) 0.81687(3) 0.03985(19) Uani 1 1 d . . . . .
Ru3 Ru 0.71357(5) 0.65031(4) 0.83736(3) 0.0422(2) Uani 1 1 d . . . . .
Ru4 Ru 0.84995(5) 0.69876(4) 0.61374(3) 0.03930(19) Uani 1 1 d . . . . .
O7 O 0.3643(4) 0.1831(4) 0.8019(2) 0.0425(13) Uani 1 1 d . . . . .
O15 O 0.7430(4) 0.6297(3) 0.5839(2) 0.0354(12) Uani 1 1 d . . . . .
O2 O 0.7142(4) 0.1264(3) 0.5677(2) 0.0367(12) Uani 1 1 d . . . . .
O5 O 0.5084(4) 0.0375(3) 0.8162(2) 0.0428(13) Uani 1 1 d . . . . .
O11 O 0.7098(4) 0.7825(3) 0.8366(2) 0.0445(14) Uani 1 1 d . . . . .
O16 O 0.8957(4) 0.7552(3) 0.5295(2) 0.0441(14) Uani 1 1 d . . . . .
O13 O 0.7275(4) 0.7973(3) 0.6351(2) 0.0380(13) Uani 1 1 d . . . . .
O9 O 0.7234(4) 0.5185(4) 0.8357(2) 0.0482(14) Uani 1 1 d . . . . .
O4 O 0.4710(4) 0.3139(4) 0.6171(2) 0.0415(13) Uani 1 1 d . . . . .
O8 O 0.5277(4) 0.2974(4) 0.8145(2) 0.0443(14) Uani 1 1 d . . . . .
N6 N 0.7211(5) 0.6512(4) 0.7447(3) 0.0340(15) Uani 1 1 d . . . . .
O1 O 0.6309(4) 0.2831(4) 0.5086(2) 0.0440(14) Uani 1 1 d . . . . .
O3 O 0.7003(4) 0.2919(4) 0.6221(2) 0.0401(13) Uani 1 1 d . . . . .
O14 O 0.9554(4) 0.7683(4) 0.6454(2) 0.0449(14) Uani 1 1 d . . . . .
O6 O 0.4516(4) 0.1783(4) 0.9088(2) 0.0493(15) Uani 1 1 d . . . . .
O10 O 0.6948(5) 0.6532(4) 0.9306(2) 0.0550(16) Uani 1 1 d . . . . .
N4 N 0.6757(5) 0.1532(4) 0.8242(3) 0.0401(16) Uani 1 1 d . . . . .
O12 O 0.8767(4) 0.6389(4) 0.8314(2) 0.0514(15) Uani 1 1 d . . . . .
N1 N 0.4824(5) 0.1450(4) 0.5698(3) 0.0365(15) Uani 1 1 d . . . . .
N7 N 0.8144(5) 0.6371(4) 0.6968(3) 0.0345(15) Uani 1 1 d . . . . .
N5 N 0.5546(5) 0.6638(4) 0.8352(3) 0.0390(16) Uani 1 1 d . . . . .
N3 N 0.5937(5) 0.1586(4) 0.7258(3) 0.0355(15) Uani 1 1 d . . . . .
N8 N 0.9690(5) 0.5995(4) 0.6029(3) 0.0422(17) Uani 1 1 d . . . . .
N2 N 0.5472(4) 0.1574(4) 0.6731(3) 0.0345(15) Uani 1 1 d . . . . .
C65 C 0.7064(6) 0.6487(5) 0.5348(4) 0.041(2) Uani 1 1 d . . . . .
C7 C 0.7472(6) 0.1536(5) 0.7675(3) 0.0393(19) Uani 1 1 d . . . . .
C5 C 0.4647(6) 0.1102(5) 0.6758(4) 0.043(2) Uani 1 1 d . . . . .
H5 H 0.433019 0.083047 0.712475 0.052 Uiso 1 1 calc R . . . .
C37 C 0.4239(7) 0.6928(6) 0.7777(4) 0.052(2) Uani 1 1 d . . . . .
C6 C 0.7002(6) 0.1544(5) 0.7154(3) 0.041(2) Uani 1 1 d . . . . .
H6 H 0.742283 0.152117 0.675316 0.050 Uiso 1 1 calc R . . . .
C10 C 0.7346(7) 0.1496(5) 0.8689(4) 0.046(2) Uani 1 1 d . . . . .
C8 C 0.8538(6) 0.1529(5) 0.7759(4) 0.043(2) Uani 1 1 d . . . . .
C60 C 0.7395(7) 0.8733(6) 0.6551(4) 0.046(2) Uani 1 1 d . . . . .
C39 C 0.6274(6) 0.6688(5) 0.7278(4) 0.044(2) Uani 1 1 d . . . . .
H39 H 0.622617 0.675469 0.686349 0.053 Uiso 1 1 calc R . . . .
C67 C 0.8411(7) 0.7529(6) 0.4864(4) 0.053(2) Uani 1 1 d . . . . .
C4 C 0.4267(6) 0.1023(5) 0.6220(4) 0.040(2) Uani 1 1 d . . . . .
C16 C 0.7215(7) 0.2658(6) 0.4707(3) 0.042(2) Uani 1 1 d . . . . .
C40 C 0.8837(6) 0.5736(5) 0.7064(4) 0.0386(19) Uani 1 1 d . . . . .
H40 H 0.875604 0.544239 0.744291 0.046 Uiso 1 1 calc R . . . .
C64 C 0.6115(6) 0.6008(6) 0.5281(4) 0.055(2) Uani 1 1 d . . . . .
H64A H 0.634767 0.539564 0.519763 0.083 Uiso 1 1 calc GR . . . .
H64B H 0.581167 0.625976 0.494486 0.083 Uiso 1 1 calc GR . . . .
H64C H 0.557407 0.606068 0.565885 0.083 Uiso 1 1 calc GR . . . .
C61 C 0.8359(7) 0.8999(6) 0.6673(4) 0.053(2) Uani 1 1 d . . . . .
H61 H 0.834109 0.958300 0.679779 0.064 Uiso 1 1 calc R . . . .
C31 C 0.3098(8) 0.2564(7) 0.8000(4) 0.059(2) Uani 1 1 d . . . . .
C38 C 0.5347(6) 0.6771(5) 0.7763(4) 0.042(2) Uani 1 1 d . . . . .
C1 C 0.4432(6) 0.1209(6) 0.5203(4) 0.047(2) Uani 1 1 d . . . . .
C2 C 0.3623(6) 0.0642(6) 0.5408(4) 0.056(3) Uani 1 1 d . . . . .
H2 H 0.322978 0.038428 0.515584 0.067 Uiso 1 1 calc R . . . .
C36 C 0.3769(7) 0.6876(6) 0.8403(5) 0.059(3) Uani 1 1 d . . . . .
H36 H 0.302566 0.693994 0.856844 0.071 Uiso 1 1 calc R . . . .
C23 C 0.4841(7) 0.3903(6) 0.6359(4) 0.049(2) Uani 1 1 d . . . . .
C62 C 0.9333(7) 0.8496(7) 0.6631(4) 0.055(2) Uani 1 1 d . . . . .
C33 C 0.4507(8) 0.3558(6) 0.8125(3) 0.051(2) Uani 1 1 d . . . . .
C11 C 0.4847(7) 0.1527(6) 0.4567(4) 0.059(3) Uani 1 1 d . . . . .
H11A H 0.425048 0.179158 0.439785 0.088 Uiso 1 1 calc GR . . . .
H11B H 0.520493 0.103926 0.431194 0.088 Uiso 1 1 calc GR . . . .
H11C H 0.535368 0.195852 0.457940 0.088 Uiso 1 1 calc GR . . . .
C50 C 0.7320(7) 0.4681(6) 0.8816(4) 0.053(2) Uani 1 1 d . . . . .
C35 C 0.4570(7) 0.6717(6) 0.8745(4) 0.053(2) Uani 1 1 d . . . . .
C32 C 0.3463(7) 0.3391(6) 0.8062(4) 0.058(2) Uani 1 1 d . . . . .
H32 H 0.296238 0.387932 0.806077 0.069 Uiso 1 1 calc R . . . .
C17 C 0.8000(7) 0.1990(6) 0.4773(4) 0.054(2) Uani 1 1 d . . . . .
H17 H 0.864541 0.197787 0.447799 0.064 Uiso 1 1 calc R . . . .
C9 C 0.8455(7) 0.1485(5) 0.8407(4) 0.053(2) Uani 1 1 d . . . . .
H9A H 0.884770 0.094663 0.851649 0.064 Uiso 1 1 calc R . . . .
H9B H 0.876591 0.198511 0.854775 0.064 Uiso 1 1 calc R . . . .
C18 C 0.7952(6) 0.1345(6) 0.5214(4) 0.048(2) Uani 1 1 d . . . . .
C20 C 0.7685(7) 0.4090(6) 0.6651(4) 0.067(3) Uani 1 1 d . . . . .
H20A H 0.757861 0.403053 0.709406 0.100 Uiso 1 1 calc GR . . . .
H20B H 0.768219 0.470445 0.654125 0.100 Uiso 1 1 calc GR . . . .
H20C H 0.837008 0.378637 0.646078 0.100 Uiso 1 1 calc GR . . . .
C41 C 0.9706(6) 0.5504(6) 0.6582(4) 0.045(2) Uani 1 1 d . . . . .
C44 C 1.0552(7) 0.5624(6) 0.5602(4) 0.054(2) Uani 1 1 d . . . . .
C66 C 0.7494(6) 0.7060(6) 0.4881(3) 0.046(2) Uani 1 1 d . . . . .
C34 C 0.4771(7) 0.4505(5) 0.8157(4) 0.061(3) Uani 1 1 d . . . . .
H34A H 0.498601 0.459952 0.854251 0.091 Uiso 1 1 calc GR . . . .
H34B H 0.413943 0.489565 0.813185 0.091 Uiso 1 1 calc GR . . . .
H34C H 0.535408 0.462029 0.781802 0.091 Uiso 1 1 calc GR . . . .
C42 C 1.0568(7) 0.4855(6) 0.6486(4) 0.050(2) Uani 1 1 d . . . . .
C43 C 1.1070(7) 0.4945(6) 0.5879(4) 0.060(3) Uani 1 1 d . . . . .
H43 H 1.168089 0.459348 0.568044 0.072 Uiso 1 1 calc R . . . .
C22 C 0.5781(8) 0.4194(6) 0.6483(4) 0.056(2) Uani 1 1 d . . . . .
H22 H 0.574248 0.477552 0.661555 0.067 Uiso 1 1 calc R . . . .
C26 C 0.4575(7) -0.0057(5) 0.8608(4) 0.049(2) Uani 1 1 d . . . . .
C55 C 0.7910(7) 0.8274(6) 0.8348(4) 0.051(2) Uani 1 1 d . . . . .
C12 C 0.2751(7) -0.0043(7) 0.6456(5) 0.077(3) Uani 1 1 d . . . . .
H12A H 0.311075 -0.031110 0.676583 0.116 Uiso 1 1 calc GR . . . .
H12B H 0.255180 -0.049656 0.621395 0.116 Uiso 1 1 calc GR . . . .
H12C H 0.210818 0.031125 0.665409 0.116 Uiso 1 1 calc GR . . . .
C51 C 0.7209(8) 0.4973(6) 0.9416(4) 0.066(3) Uani 1 1 d . . . . .
H51 H 0.727453 0.453532 0.971093 0.079 Uiso 1 1 calc R . . . .
C21 C 0.6785(8) 0.3697(6) 0.6430(4) 0.053(2) Uani 1 1 d . . . . .
C57 C 0.9351(7) 0.7028(7) 0.8261(4) 0.065(3) Uani 1 1 d . . . . .
C3 C 0.3491(6) 0.0520(6) 0.6047(4) 0.052(2) Uani 1 1 d . . . . .
C59 C 0.6394(7) 0.9362(6) 0.6674(4) 0.062(3) Uani 1 1 d . . . . .
H59A H 0.639047 0.974696 0.632372 0.093 Uiso 1 1 calc GR . . . .
H59B H 0.638719 0.970708 0.703580 0.093 Uiso 1 1 calc GR . . . .
H59C H 0.576196 0.903646 0.674265 0.093 Uiso 1 1 calc GR . . . .
C14 C 0.6886(7) 0.1469(6) 0.9358(4) 0.065(3) Uani 1 1 d . . . . .
H14A H 0.635370 0.196285 0.946837 0.098 Uiso 1 1 calc GR . . . .
H14B H 0.745529 0.149741 0.958408 0.098 Uiso 1 1 calc GR . . . .
H14C H 0.654644 0.092883 0.945746 0.098 Uiso 1 1 calc GR . . . .
C28 C 0.4104(7) 0.1146(6) 0.9411(4) 0.052(2) Uani 1 1 d . . . . .
C68 C 0.8911(7) 0.7993(6) 0.4275(4) 0.071(3) Uani 1 1 d . . . . .
H68A H 0.930989 0.846053 0.437473 0.107 Uiso 1 1 calc GR . . . .
H68B H 0.834565 0.823617 0.407222 0.107 Uiso 1 1 calc GR . . . .
H68C H 0.939444 0.757794 0.400386 0.107 Uiso 1 1 calc GR . . . .
C48 C 1.0813(7) 0.5981(6) 0.4956(4) 0.066(3) Uani 1 1 d . . . . .
H48A H 1.026944 0.583797 0.473503 0.099 Uiso 1 1 calc GR . . . .
H48B H 1.151268 0.572231 0.474718 0.099 Uiso 1 1 calc GR . . . .
H48C H 1.082347 0.661079 0.497068 0.099 Uiso 1 1 calc GR . . . .
C46 C 0.3711(7) 0.7105(7) 0.7239(4) 0.077(3) Uani 1 1 d . . . . .
H46A H 0.337254 0.769888 0.726363 0.116 Uiso 1 1 calc GR . . . .
H46B H 0.317033 0.669765 0.724387 0.116 Uiso 1 1 calc GR . . . .
H46C H 0.424930 0.703399 0.686111 0.116 Uiso 1 1 calc GR . . . .
C54 C 0.7663(7) 0.9259(6) 0.8344(4) 0.062(3) Uani 1 1 d . . . . .
H54A H 0.806197 0.949826 0.796731 0.093 Uiso 1 1 calc GR . . . .
H54B H 0.787080 0.951136 0.869342 0.093 Uiso 1 1 calc GR . . . .
H54C H 0.689748 0.939814 0.836784 0.093 Uiso 1 1 calc GR . . . .
C52 C 0.7013(8) 0.5837(7) 0.9640(4) 0.069(3) Uani 1 1 d . . . . .
C47 C 1.0818(7) 0.4191(6) 0.6965(4) 0.075(3) Uani 1 1 d . . . . .
H47A H 1.120836 0.445629 0.723338 0.112 Uiso 1 1 calc GR . . . .
H47B H 1.125391 0.368845 0.676094 0.112 Uiso 1 1 calc GR . . . .
H47C H 1.015057 0.400384 0.720484 0.112 Uiso 1 1 calc GR . . . .
C15 C 0.7365(7) 0.3236(7) 0.4134(4) 0.077(3) Uani 1 1 d . . . . .
H15A H 0.692728 0.305355 0.385883 0.115 Uiso 1 1 calc GR . . . .
H15B H 0.811662 0.318201 0.392702 0.115 Uiso 1 1 calc GR . . . .
H15C H 0.714646 0.384107 0.425217 0.115 Uiso 1 1 calc GR . . . .
C19 C 0.8844(7) 0.0616(6) 0.5178(4) 0.068(3) Uani 1 1 d . . . . .
H19A H 0.894142 0.046174 0.558880 0.101 Uiso 1 1 calc GR . . . .
H19B H 0.950820 0.080908 0.493826 0.101 Uiso 1 1 calc GR . . . .
H19C H 0.865488 0.010878 0.498355 0.101 Uiso 1 1 calc GR . . . .
C56 C 0.8987(8) 0.7922(7) 0.8292(5) 0.070(3) Uani 1 1 d . . . . .
C63 C 1.0292(6) 0.8890(6) 0.6810(4) 0.068(3) Uani 1 1 d . . . . .
H63A H 1.064465 0.846754 0.705037 0.102 Uiso 1 1 calc GR . . . .
H63B H 1.003746 0.941470 0.705193 0.102 Uiso 1 1 calc GR . . . .
H63C H 1.079958 0.903594 0.644180 0.102 Uiso 1 1 calc GR . . . .
C49 C 0.7528(8) 0.3722(6) 0.8670(4) 0.069(3) Uani 1 1 d . . . . .
H49A H 0.689623 0.351348 0.855957 0.104 Uiso 1 1 calc GR . . . .
H49B H 0.768336 0.340318 0.902662 0.104 Uiso 1 1 calc GR . . . .
H49C H 0.813786 0.362859 0.832902 0.104 Uiso 1 1 calc GR . . . .
C13 C 0.9532(6) 0.1550(6) 0.7266(4) 0.058(3) Uani 1 1 d . . . . .
H13A H 0.941913 0.128090 0.689687 0.087 Uiso 1 1 calc GR . . . .
H13B H 1.013328 0.123138 0.740267 0.087 Uiso 1 1 calc GR . . . .
H13C H 0.968907 0.215222 0.717980 0.087 Uiso 1 1 calc GR . . . .
C45 C 0.4433(7) 0.6613(6) 0.9430(4) 0.074(3) Uani 1 1 d . . . . .
H45A H 0.473292 0.603552 0.952377 0.111 Uiso 1 1 calc GR . . . .
H45B H 0.367293 0.668435 0.961904 0.111 Uiso 1 1 calc GR . . . .
H45C H 0.480435 0.705312 0.958883 0.111 Uiso 1 1 calc GR . . . .
C24 C 0.3821(7) 0.4530(6) 0.6473(4) 0.068(3) Uani 1 1 d . . . . .
H24A H 0.365516 0.472299 0.608269 0.102 Uiso 1 1 calc GR . . . .
H24B H 0.393274 0.503257 0.670211 0.102 Uiso 1 1 calc GR . . . .
H24C H 0.322679 0.423339 0.670631 0.102 Uiso 1 1 calc GR . . . .
C27 C 0.4117(7) 0.0281(6) 0.9202(4) 0.064(3) Uani 1 1 d . . . . .
H27 H 0.378248 -0.011666 0.949047 0.077 Uiso 1 1 calc R . . . .
C53 C 0.6799(9) 0.6006(7) 1.0331(4) 0.093(4) Uani 1 1 d . . . . .
H53A H 0.719286 0.648857 1.041092 0.140 Uiso 1 1 calc GR . . . .
H53B H 0.703506 0.548494 1.053802 0.140 Uiso 1 1 calc GR . . . .
H53C H 0.603478 0.615072 1.048317 0.140 Uiso 1 1 calc GR . . . .
C29 C 0.3621(9) 0.1375(7) 1.0089(4) 0.089(4) Uani 1 1 d . . . . .
H29A H 0.415223 0.121305 1.033614 0.134 Uiso 1 1 calc GR . . . .
H29B H 0.299147 0.105695 1.023108 0.134 Uiso 1 1 calc GR . . . .
H29C H 0.341510 0.199830 1.012625 0.134 Uiso 1 1 calc GR . . . .
C30 C 0.1953(7) 0.2496(7) 0.7895(5) 0.084(3) Uani 1 1 d . . . . .
H30A H 0.199189 0.223907 0.749544 0.126 Uiso 1 1 calc GR . . . .
H30B H 0.157460 0.307471 0.791241 0.126 Uiso 1 1 calc GR . . . .
H30C H 0.157015 0.212987 0.821159 0.126 Uiso 1 1 calc GR . . . .
C25 C 0.4516(8) -0.1012(6) 0.8497(4) 0.067(3) Uani 1 1 d . . . . .
H25A H 0.417250 -0.107668 0.815182 0.100 Uiso 1 1 calc GR . . . .
H25B H 0.410005 -0.126985 0.886026 0.100 Uiso 1 1 calc GR . . . .
H25C H 0.523771 -0.130451 0.840595 0.100 Uiso 1 1 calc GR . . . .
C58 C 1.0578(7) 0.6745(8) 0.8140(6) 0.115(5) Uani 1 1 d . . . . .
H58A H 1.072849 0.633573 0.845544 0.172 Uiso 1 1 calc GR . . . .
H58B H 1.097132 0.725547 0.814855 0.172 Uiso 1 1 calc GR . . . .
H58C H 1.079968 0.646686 0.774089 0.172 Uiso 1 1 calc GR . . . .

loop_
_atom_site_aniso_label
_atom_site_aniso_U_11
_atom_site_aniso_U_22
_atom_site_aniso_U_33
_atom_site_aniso_U_23
_atom_site_aniso_U_13
_atom_site_aniso_U_12
Ru1 0.0398(4) 0.0339(4) 0.0353(4) 0.0015(3) -0.0068(3) -0.0057(3)
Ru2 0.0530(4) 0.0307(4) 0.0347(4) 0.0020(3) -0.0030(3) -0.0118(3)
Ru3 0.0549(4) 0.0343(4) 0.0363(4) 0.0016(3) -0.0032(3) -0.0131(3)
Ru4 0.0421(4) 0.0355(4) 0.0376(4) 0.0006(3) -0.0001(3) -0.0080(3)
O7 0.040(3) 0.041(4) 0.046(3) -0.002(3) -0.005(3) -0.011(3)
O15 0.035(3) 0.034(3) 0.036(3) 0.001(3) -0.006(2) -0.002(2)
O2 0.035(3) 0.034(3) 0.040(3) 0.001(3) -0.006(2) -0.002(2)
O5 0.052(3) 0.032(3) 0.039(3) 0.005(3) 0.004(3) -0.012(3)
O11 0.049(3) 0.040(4) 0.040(3) -0.003(3) 0.002(3) -0.009(3)
O16 0.050(3) 0.042(4) 0.034(3) 0.009(3) 0.005(3) -0.007(3)
O13 0.045(3) 0.031(3) 0.037(3) -0.004(3) -0.004(2) -0.005(2)
O9 0.058(4) 0.033(4) 0.055(4) 0.003(3) -0.011(3) -0.011(3)
O4 0.035(3) 0.043(4) 0.046(3) -0.002(3) -0.008(2) -0.004(3)
O8 0.053(4) 0.030(4) 0.048(3) 0.005(3) -0.007(3) -0.007(3)
N6 0.041(4) 0.030(4) 0.029(3) 0.000(3) 0.001(3) -0.008(3)
O1 0.049(3) 0.046(4) 0.038(3) 0.009(3) -0.014(3) 0.000(3)
O3 0.047(3) 0.034(4) 0.041(3) 0.010(3) -0.010(2) -0.013(3)
O14 0.040(3) 0.039(4) 0.054(4) 0.001(3) -0.003(3) -0.015(3)
O6 0.065(4) 0.047(4) 0.034(3) 0.001(3) -0.001(3) -0.016(3)
O10 0.084(4) 0.050(4) 0.030(3) 0.000(3) -0.006(3) -0.015(3)
N4 0.057(4) 0.029(4) 0.038(4) -0.001(3) -0.014(3) -0.013(3)
O12 0.056(4) 0.052(4) 0.051(4) -0.004(3) -0.017(3) -0.015(3)
N1 0.040(4) 0.029(4) 0.040(4) -0.002(3) -0.011(3) 0.003(3)
N7 0.035(4) 0.030(4) 0.038(4) 0.001(3) -0.007(3) -0.003(3)
N5 0.046(4) 0.025(4) 0.042(4) -0.002(3) 0.002(3) -0.008(3)
N3 0.043(4) 0.031(4) 0.031(4) 0.002(3) -0.001(3) -0.012(3)
N8 0.036(4) 0.044(5) 0.042(4) -0.015(4) 0.006(3) -0.008(3)
N2 0.038(4) 0.031(4) 0.036(4) 0.008(3) -0.006(3) -0.012(3)
C65 0.043(5) 0.038(5) 0.039(5) -0.019(4) -0.003(4) 0.014(4)
C7 0.055(5) 0.023(5) 0.038(5) 0.009(4) -0.004(4) -0.009(4)
C5 0.037(4) 0.048(6) 0.040(5) -0.013(4) 0.001(4) -0.004(4)
C37 0.062(6) 0.035(6) 0.056(6) -0.007(4) 0.001(5) -0.018(4)
C6 0.047(5) 0.037(5) 0.037(5) 0.002(4) 0.000(4) -0.007(4)
C10 0.062(6) 0.035(5) 0.045(5) -0.004(4) -0.017(4) -0.010(4)
C8 0.054(5) 0.030(5) 0.049(5) 0.005(4) -0.012(4) -0.017(4)
C60 0.061(6) 0.039(6) 0.037(5) 0.003(4) -0.009(4) -0.004(4)
C39 0.048(5) 0.041(6) 0.041(5) -0.003(4) -0.002(4) -0.010(4)
C67 0.068(6) 0.045(6) 0.033(5) -0.002(4) 0.015(5) 0.014(5)
C4 0.034(4) 0.032(5) 0.054(5) -0.005(4) -0.009(4) 0.000(4)
C16 0.046(5) 0.051(6) 0.031(5) 0.004(4) -0.009(4) -0.011(4)
C40 0.039(5) 0.032(5) 0.047(5) -0.001(4) -0.011(4) -0.003(4)
C64 0.057(6) 0.064(7) 0.050(5) 0.001(5) -0.023(4) -0.008(5)
C61 0.068(6) 0.035(6) 0.057(6) -0.007(4) -0.012(5) -0.009(5)
C31 0.069(7) 0.050(7) 0.061(6) 0.015(5) -0.018(5) -0.007(5)
C38 0.041(5) 0.031(5) 0.053(6) -0.005(4) -0.008(4) -0.008(4)
C1 0.043(5) 0.046(6) 0.052(5) -0.001(5) -0.016(4) 0.008(4)
C2 0.048(5) 0.064(7) 0.061(6) -0.018(5) -0.017(5) -0.013(5)
C36 0.045(5) 0.040(6) 0.082(7) 0.001(5) 0.014(5) -0.009(4)
C23 0.059(6) 0.048(6) 0.036(5) 0.005(4) -0.003(4) 0.001(5)
C62 0.052(6) 0.068(7) 0.046(5) 0.005(5) -0.005(4) -0.032(5)
C33 0.073(7) 0.054(7) 0.023(4) -0.003(4) 0.001(4) -0.021(5)
C11 0.073(6) 0.064(7) 0.043(5) -0.008(5) -0.019(5) -0.011(5)
C50 0.079(6) 0.031(6) 0.051(6) 0.022(5) -0.014(5) -0.012(5)
C35 0.066(6) 0.034(6) 0.053(6) 0.002(4) 0.007(5) -0.016(5)
C32 0.071(6) 0.045(6) 0.054(6) 0.000(5) -0.008(5) -0.002(5)
C17 0.049(5) 0.073(7) 0.034(5) 0.009(5) -0.004(4) 0.006(5)
C9 0.078(7) 0.025(5) 0.067(6) 0.004(4) -0.030(5) -0.018(4)
C18 0.044(5) 0.058(7) 0.042(5) -0.013(5) -0.012(4) 0.006(4)
C20 0.083(7) 0.062(7) 0.060(6) -0.004(5) -0.014(5) -0.029(6)
C41 0.040(5) 0.044(6) 0.051(6) -0.006(5) -0.005(4) -0.006(4)
C44 0.047(5) 0.054(7) 0.057(6) 0.010(5) -0.004(5) -0.010(5)
C66 0.048(5) 0.050(6) 0.034(5) 0.003(4) 0.007(4) -0.008(4)
C34 0.088(7) 0.028(5) 0.062(6) 0.002(5) -0.001(5) -0.015(5)
C42 0.045(5) 0.038(6) 0.069(6) 0.006(5) -0.018(5) -0.001(4)
C43 0.049(6) 0.054(7) 0.072(7) -0.002(6) -0.006(5) 0.003(5)
C22 0.077(7) 0.038(6) 0.053(6) -0.005(5) -0.012(5) -0.014(5)
C26 0.056(5) 0.033(5) 0.062(6) 0.002(5) -0.012(5) -0.017(4)
C55 0.060(6) 0.036(6) 0.054(6) -0.005(4) -0.003(4) -0.012(5)
C12 0.057(6) 0.079(8) 0.095(8) -0.026(6) 0.001(5) -0.030(6)
C51 0.112(8) 0.038(6) 0.050(6) 0.014(5) -0.015(5) -0.019(6)
C21 0.081(7) 0.051(7) 0.032(5) 0.009(4) -0.012(5) -0.035(6)
C57 0.065(6) 0.061(8) 0.076(7) -0.004(6) -0.021(5) -0.017(6)
C3 0.044(5) 0.041(6) 0.069(6) -0.007(5) -0.010(5) -0.010(4)
C59 0.085(7) 0.038(6) 0.061(6) -0.006(5) -0.019(5) 0.013(5)
C14 0.089(7) 0.064(7) 0.048(6) 0.008(5) -0.020(5) -0.023(6)
C28 0.069(6) 0.043(6) 0.039(5) 0.003(5) 0.002(4) -0.003(5)
C68 0.090(7) 0.066(7) 0.046(6) 0.020(5) 0.014(5) -0.011(6)
C48 0.052(6) 0.078(8) 0.059(6) -0.006(6) 0.007(5) 0.002(5)
C46 0.051(6) 0.093(9) 0.084(8) -0.012(7) -0.005(5) -0.002(6)
C54 0.074(6) 0.045(6) 0.062(6) -0.004(5) 0.005(5) -0.014(5)
C52 0.078(7) 0.072(8) 0.054(6) 0.016(6) -0.003(5) -0.017(6)
C47 0.054(6) 0.071(8) 0.093(8) 0.012(6) -0.010(5) 0.016(5)
C15 0.069(7) 0.099(9) 0.063(6) 0.038(6) -0.011(5) -0.028(6)
C19 0.053(6) 0.077(8) 0.066(6) -0.006(6) -0.004(5) 0.007(5)
C56 0.073(7) 0.049(7) 0.092(8) -0.004(6) -0.019(6) -0.022(6)
C63 0.058(6) 0.064(7) 0.078(7) -0.023(6) 0.006(5) -0.031(5)
C49 0.101(8) 0.044(7) 0.068(7) 0.008(5) -0.028(6) -0.016(6)
C13 0.045(5) 0.069(7) 0.061(6) 0.004(5) -0.010(4) -0.016(5)
C45 0.073(7) 0.065(7) 0.068(7) -0.003(6) 0.027(5) -0.025(6)
C24 0.073(7) 0.059(7) 0.068(6) -0.014(5) -0.016(5) 0.019(5)
C27 0.081(7) 0.053(7) 0.053(6) 0.005(5) 0.004(5) -0.015(5)
C53 0.137(10) 0.090(10) 0.051(7) 0.004(6) -0.023(7) 0.003(8)
C29 0.124(9) 0.077(8) 0.054(6) -0.013(6) 0.021(6) -0.027(7)
C30 0.077(7) 0.078(9) 0.109(9) 0.014(7) -0.046(6) -0.009(6)
C25 0.099(7) 0.037(6) 0.063(6) 0.012(5) -0.007(5) -0.028(5)
C58 0.045(6) 0.117(11) 0.185(13) -0.024(10) -0.024(7) -0.015(7)

loop_
_atom_type_symbol
_atom_type_description
_atom_type_scat_dispersion_real
_atom_type_scat_dispersion_imag
_atom_type_scat_source
C C 0.0033 0.0016 'International Tables Vol C Tables 4.2.6.8 and 6.1.1.4'
H H 0.0000 0.0000 'International Tables Vol C Tables 4.2.6.8 and 6.1.1.4'
N N 0.0061 0.0033 'International Tables Vol C Tables 4.2.6.8 and 6.1.1.4'
O O 0.0106 0.0060 'International Tables Vol C Tables 4.2.6.8 and 6.1.1.4'
Ru Ru -1.2594 0.8363 'International Tables Vol C Tables 4.2.6.8 and 6.1.1.4'

loop_
_geom_angle_atom_site_label_1
_geom_angle_atom_site_label_2
_geom_angle_atom_site_label_3
_geom_angle
_geom_angle_site_symmetry_1
_geom_angle_site_symmetry_3
_geom_angle_publ_flag
O2 Ru1 O4 179.1(2) . . ?
O2 Ru1 O1 92.6(2) . . ?
O2 Ru1 O3 87.5(2) . . ?
O2 Ru1 N1 93.0(2) . . ?
O2 Ru1 N2 89.1(2) . . ?
O4 Ru1 O1 88.2(2) . . ?
O4 Ru1 O3 92.2(2) . . ?
O4 Ru1 N1 87.3(2) . . ?
O4 Ru1 N2 90.1(2) . . ?
O1 Ru1 O3 87.8(2) . . ?
N1 Ru1 O1 97.5(2) . . ?
N1 Ru1 O3 174.6(2) . . ?
N1 Ru1 N2 79.9(2) . . ?
N2 Ru1 O1 177.0(2) . . ?
N2 Ru1 O3 94.7(2) . . ?
O7 Ru2 O6 87.0(2) . . ?
O7 Ru2 N3 96.1(2) . . ?
O5 Ru2 O7 88.1(2) . . ?
O5 Ru2 O8 178.0(2) . . ?
O5 Ru2 O6 93.5(2) . . ?
O5 Ru2 N4 93.0(2) . . ?
O5 Ru2 N3 88.4(2) . . ?
O8 Ru2 O7 90.9(2) . . ?
O8 Ru2 O6 88.2(2) . . ?
O8 Ru2 N4 87.8(2) . . ?
O8 Ru2 N3 90.0(2) . . ?
O6 Ru2 N3 176.4(2) . . ?
N4 Ru2 O7 175.2(2) . . ?
N4 Ru2 O6 97.5(2) . . ?
N4 Ru2 N3 79.3(2) . . ?
O11 Ru3 N6 89.8(2) . . ?
O11 Ru3 O10 88.8(2) . . ?
O11 Ru3 O12 91.2(2) . . ?
O11 Ru3 N5 87.8(2) . . ?
O9 Ru3 O11 177.6(2) . . ?
O9 Ru3 N6 89.0(2) . . ?
O9 Ru3 O10 92.5(2) . . ?
O9 Ru3 O12 86.9(2) . . ?
O9 Ru3 N5 94.0(2) . . ?
N6 Ru3 O12 95.6(2) . . ?
O10 Ru3 N6 175.9(2) . . ?
O10 Ru3 O12 88.3(2) . . ?
N5 Ru3 N6 79.4(2) . . ?
N5 Ru3 O10 96.6(2) . . ?
N5 Ru3 O12 175.0(2) . . ?
O15 Ru4 O16 92.1(2) . . ?
O15 Ru4 O13 86.94(19) . . ?
O15 Ru4 O14 178.85(19) . . ?
O15 Ru4 N7 89.0(2) . . ?
O15 Ru4 N8 95.1(2) . . ?
O16 Ru4 O13 88.9(2) . . ?
O14 Ru4 O16 88.8(2) . . ?
O14 Ru4 O13 92.4(2) . . ?
O14 Ru4 N7 90.0(2) . . ?
O14 Ru4 N8 85.4(2) . . ?
N7 Ru4 O16 175.9(2) . . ?
N7 Ru4 O13 95.0(2) . . ?
N8 Ru4 O16 97.0(2) . . ?
N8 Ru4 O13 173.6(2) . . ?
N8 Ru4 N7 79.0(3) . . ?
C31 O7 Ru2 125.1(5) . . ?
C65 O15 Ru4 123.7(5) . . ?
C18 O2 Ru1 122.9(5) . . ?
C26 O5 Ru2 124.4(5) . . ?
C55 O11 Ru3 125.9(5) . . ?
C67 O16 Ru4 122.9(5) . . ?
C60 O13 Ru4 124.1(5) . . ?
C50 O9 Ru3 125.2(5) . . ?
C23 O4 Ru1 123.5(5) . . ?
C33 O8 Ru2 126.3(5) . . ?
N7 N6 Ru3 127.8(4) . . ?
C39 N6 Ru3 115.2(5) . . ?
C39 N6 N7 116.9(6) . . ?
C16 O1 Ru1 122.3(5) . . ?
C21 O3 Ru1 124.5(5) . . ?
C62 O14 Ru4 123.2(5) . . ?
C28 O6 Ru2 122.7(5) . . ?
C52 O10 Ru3 123.4(6) . . ?
C7 N4 Ru2 113.1(5) . . ?
C10 N4 Ru2 138.9(6) . . ?
C10 N4 C7 107.8(6) . . ?
C57 O12 Ru3 124.8(6) . . ?
C4 N1 Ru1 111.7(4) . . ?
C1 N1 Ru1 140.9(6) . . ?
C1 N1 C4 107.5(6) . . ?
N6 N7 Ru4 128.9(5) . . ?
C40 N7 Ru4 115.9(5) . . ?
C40 N7 N6 115.1(6) . . ?
C38 N5 Ru3 113.4(5) . . ?
C35 N5 Ru3 139.7(6) . . ?
C35 N5 C38 106.5(7) . . ?
N2 N3 Ru2 128.9(4) . . ?
C6 N3 Ru2 115.0(5) . . ?
C6 N3 N2 116.1(6) . . ?
C41 N8 Ru4 112.8(5) . . ?
C44 N8 Ru4 141.9(6) . . ?
C44 N8 C41 105.2(7) . . ?
N3 N2 Ru1 127.8(4) . . ?
C5 N2 Ru1 114.5(5) . . ?
C5 N2 N3 117.7(6) . . ?
O15 C65 C64 114.7(7) . . ?
O15 C65 C66 126.0(7) . . ?
C66 C65 C64 119.3(7) . . ?
N4 C7 C6 115.8(7) . . ?
N4 C7 C8 110.3(7) . . ?
C8 C7 C6 133.8(7) . . ?
N2 C5 C4 117.2(7) . . ?
C38 C37 C46 127.0(8) . . ?
C36 C37 C38 103.6(8) . . ?
C36 C37 C46 129.4(9) . . ?
N3 C6 C7 116.5(7) . . ?
N4 C10 C9 108.7(7) . . ?
N4 C10 C14 124.6(8) . . ?
C9 C10 C14 126.6(8) . . ?
C7 C8 C9 105.0(7) . . ?
C7 C8 C13 126.7(7) . . ?
C9 C8 C13 128.3(7) . . ?
O13 C60 C61 125.4(8) . . ?
O13 C60 C59 115.6(7) . . ?
C61 C60 C59 119.0(8) . . ?
N6 C39 C38 115.9(7) . . ?
O16 C67 C66 126.3(8) . . ?
O16 C67 C68 113.5(8) . . ?
C66 C67 C68 119.9(8) . . ?
N1 C4 C3 109.7(7) . . ?
C5 C4 N1 115.9(6) . . ?
C5 C4 C3 134.1(8) . . ?
O1 C16 C17 125.6(8) . . ?
O1 C16 C15 114.0(8) . . ?
C17 C16 C15 120.3(8) . . ?
N7 C40 C41 117.5(8) . . ?
C62 C61 C60 127.3(8) . . ?
O7 C31 C32 125.7(9) . . ?
O7 C31 C30 114.3(8) . . ?
C32 C31 C30 120.0(9) . . ?
N5 C38 C37 111.3(7) . . ?
N5 C38 C39 115.3(7) . . ?
C37 C38 C39 133.4(8) . . ?
N1 C1 C2 108.5(8) . . ?
N1 C1 C11 122.5(8) . . ?
C2 C1 C11 129.0(8) . . ?
C1 C2 C3 109.8(7) . . ?
C35 C36 C37 109.9(8) . . ?
O4 C23 C22 127.5(8) . . ?
O4 C23 C24 114.2(7) . . ?
C22 C23 C24 118.3(8) . . ?
O14 C62 C61 127.1(7) . . ?
O14 C62 C63 112.9(8) . . ?
C61 C62 C63 120.0(9) . . ?
O8 C33 C32 125.1(8) . . ?
O8 C33 C34 115.9(8) . . ?
C32 C33 C34 119.0(9) . . ?
O9 C50 C51 124.2(8) . . ?
O9 C50 C49 115.3(8) . . ?
C51 C50 C49 120.5(8) . . ?
N5 C35 C36 108.7(8) . . ?
N5 C35 C45 123.3(8) . . ?
C36 C35 C45 128.0(8) . . ?
C31 C32 C33 126.4(9) . . ?
C18 C17 C16 128.5(8) . . ?
C10 C9 C8 108.1(7) . . ?
O2 C18 C17 125.4(8) . . ?
O2 C18 C19 113.4(8) . . ?
C17 C18 C19 121.2(8) . . ?
C40 C41 N8 114.2(7) . . ?
C42 C41 N8 110.2(7) . . ?
C42 C41 C40 135.4(9) . . ?
N8 C44 C43 108.8(8) . . ?
N8 C44 C48 120.9(8) . . ?
C43 C44 C48 130.3(9) . . ?
C65 C66 C67 125.9(8) . . ?
C41 C42 C47 125.0(8) . . ?
C43 C42 C41 105.0(8) . . ?
C43 C42 C47 130.0(8) . . ?
C42 C43 C44 110.8(8) . . ?
C23 C22 C21 126.2(8) . . ?
O5 C26 C27 125.4(8) . . ?
O5 C26 C25 116.5(7) . . ?
C27 C26 C25 118.1(8) . . ?
O11 C55 C54 115.3(8) . . ?
O11 C55 C56 125.3(8) . . ?
C56 C55 C54 119.2(8) . . ?
C50 C51 C52 128.5(9) . . ?
O3 C21 C20 115.7(9) . . ?
O3 C21 C22 125.5(8) . . ?
C22 C21 C20 118.8(8) . . ?
O12 C57 C56 126.5(9) . . ?
O12 C57 C58 113.6(9) . . ?
C56 C57 C58 119.9(9) . . ?
C4 C3 C12 126.8(8) . . ?
C2 C3 C4 104.5(7) . . ?
C2 C3 C12 128.6(8) . . ?
O6 C28 C27 125.6(8) . . ?
O6 C28 C29 114.5(8) . . ?
C27 C28 C29 119.8(8) . . ?
O10 C52 C51 125.3(9) . . ?
O10 C52 C53 114.8(9) . . ?
C51 C52 C53 119.9(10) . . ?
C57 C56 C55 126.0(8) . . ?
C26 C27 C28 127.5(9) . . ?

loop_
_geom_bond_atom_site_label_1
_geom_bond_atom_site_label_2
_geom_bond_distance
_geom_bond_site_symmetry_2
_geom_bond_publ_flag
Ru1 O2 1.988(5) . ?
Ru1 O4 1.996(5) . ?
Ru1 O1 2.035(5) . ?
Ru1 O3 2.037(5) . ?
Ru1 N1 2.015(6) . ?
Ru1 N2 2.017(6) . ?
Ru2 O7 2.030(5) . ?
Ru2 O5 1.981(5) . ?
Ru2 O8 1.996(5) . ?
Ru2 O6 2.031(5) . ?
Ru2 N4 2.016(6) . ?
Ru2 N3 2.035(6) . ?
Ru3 O11 2.004(5) . ?
Ru3 O9 1.996(5) . ?
Ru3 N6 2.024(6) . ?
Ru3 O10 2.019(5) . ?
Ru3 O12 2.027(5) . ?
Ru3 N5 2.007(6) . ?
Ru4 O15 2.000(5) . ?
Ru4 O16 2.024(5) . ?
Ru4 O13 2.040(5) . ?
Ru4 O14 2.008(5) . ?
Ru4 N7 2.023(6) . ?
Ru4 N8 2.011(6) . ?
O7 C31 1.259(10) . ?
O15 C65 1.281(8) . ?
O2 C18 1.300(9) . ?
O5 C26 1.265(9) . ?
O11 C55 1.275(9) . ?
O16 C67 1.285(9) . ?
O13 C60 1.275(9) . ?
O9 C50 1.274(9) . ?
O4 C23 1.275(9) . ?
O8 C33 1.263(10) . ?
N6 N7 1.413(7) . ?
N6 C39 1.314(9) . ?
O1 C16 1.278(8) . ?
O3 C21 1.262(10) . ?
O14 C62 1.293(10) . ?
O6 C28 1.274(9) . ?
O10 C52 1.281(11) . ?
N4 C7 1.381(9) . ?
N4 C10 1.349(9) . ?
O12 C57 1.261(10) . ?
N1 C4 1.398(9) . ?
N1 C1 1.356(9) . ?
N7 C40 1.287(9) . ?
N5 C38 1.380(9) . ?
N5 C35 1.348(9) . ?
N3 N2 1.405(8) . ?
N3 C6 1.311(8) . ?
N8 C41 1.417(10) . ?
N8 C44 1.368(9) . ?
N2 C5 1.307(9) . ?
C65 C64 1.488(10) . ?
C65 C66 1.389(11) . ?
C7 C6 1.397(10) . ?
C7 C8 1.394(10) . ?
C5 C4 1.380(10) . ?
C37 C38 1.390(11) . ?
C37 C36 1.388(11) . ?
C37 C46 1.484(12) . ?
C10 C9 1.406(11) . ?
C10 C14 1.468(10) . ?
C8 C9 1.410(10) . ?
C8 C13 1.482(10) . ?
C60 C61 1.395(11) . ?
C60 C59 1.493(10) . ?
C39 C38 1.410(10) . ?
C67 C66 1.405(11) . ?
C67 C68 1.512(11) . ?
C4 C3 1.410(10) . ?
C16 C17 1.380(11) . ?
C16 C15 1.513(11) . ?
C40 C41 1.385(10) . ?
C61 C62 1.373(11) . ?
C31 C32 1.395(12) . ?
C31 C30 1.522(11) . ?
C1 C2 1.392(11) . ?
C1 C11 1.478(11) . ?
C2 C3 1.394(11) . ?
C36 C35 1.381(12) . ?
C23 C22 1.382(11) . ?
C23 C24 1.510(11) . ?
C62 C63 1.521(10) . ?
C33 C32 1.398(11) . ?
C33 C34 1.511(11) . ?
C50 C51 1.377(11) . ?
C50 C49 1.487(11) . ?
C35 C45 1.490(11) . ?
C17 C18 1.362(11) . ?
C18 C19 1.497(11) . ?
C20 C21 1.499(10) . ?
C41 C42 1.385(11) . ?
C44 C43 1.372(12) . ?
C44 C48 1.495(11) . ?
C42 C43 1.365(11) . ?
C42 C47 1.507(12) . ?
C22 C21 1.399(12) . ?
C26 C27 1.403(11) . ?
C26 C25 1.486(10) . ?
C55 C54 1.502(11) . ?
C55 C56 1.396(12) . ?
C12 C3 1.477(12) . ?
C51 C52 1.395(12) . ?
C57 C56 1.392(13) . ?
C57 C58 1.537(12) . ?
C28 C27 1.398(11) . ?
C28 C29 1.525(11) . ?
C52 C53 1.513(12) . ?

loop_
_smtbx_masks_void_nr
_smtbx_masks_void_average_x
_smtbx_masks_void_average_y
_smtbx_masks_void_average_z
_smtbx_masks_void_volume
_smtbx_masks_void_count_electrons
_smtbx_masks_void_content
1 0.000 -0.334 0.000 702.6 138.8 ?
